data_4083918
loop_
_publ_author_name
'Semproni, Scott P.'
'Chirik, Paul J.'

_publ_section_title
;
 N--H and N--C Bond Formation with an N2-Derived Dihafnium \m-Nitrido
 Complex
;
_journal_issue 14
_journal_name_full Organometallics
_journal_page_first 3727
_journal_paper_doi 10.1021/om500393n
_journal_volume 33
_journal_year 2014
_chemical_formula_sum 'C39 H56 Hf2 N2 O2'
_chemical_formula_weight 941.84
_chemical_name_systematic
;
 ?
;
_space_group_IT_number 14
_symmetry_cell_setting monoclinic
_symmetry_space_group_name_Hall '-P 2yn'
_symmetry_space_group_name_H-M 'P 1 21/n 1'
_atom_sites_solution_hydrogens geom
_atom_sites_solution_primary direct
_atom_sites_solution_secondary difmap
_audit_creation_method SHELXL-97
_cell_angle_alpha 90.00
_cell_angle_beta 98.5040(10)
_cell_angle_gamma 90.00
_cell_formula_units_Z 4
_cell_length_a 9.6695(7)
_cell_length_b 35.852(3)
_cell_length_c 10.5549(8)
_cell_measurement_reflns_used 9880
_cell_measurement_temperature 100(2)
_cell_measurement_theta_max 27.65
_cell_measurement_theta_min 2.26
_cell_volume 3618.8(5)
_computing_cell_refinement 'Bruker SAINT'
_computing_data_collection 'Bruker APEX2'
_computing_data_reduction 'Bruker SAINT'
_computing_molecular_graphics 'ORTEP3 (Farraguia, 1997)'
_computing_structure_refinement 'SHELXL-97 (Sheldrick, 2008)'
_computing_structure_solution 'SHELXS-97 (Sheldrick, 2008)'
_diffrn_ambient_temperature 100(2)
_diffrn_measured_fraction_theta_full 0.991
_diffrn_measured_fraction_theta_max 0.991
_diffrn_measurement_device_type 'Bruker APEX II CCD'
_diffrn_measurement_method 'phi and omega scans'
_diffrn_radiation_monochromator graphite
_diffrn_radiation_source 'fine-focus sealed tube'
_diffrn_radiation_type MoK\a
_diffrn_radiation_wavelength 0.71073
_diffrn_reflns_av_R_equivalents 0.0261
_diffrn_reflns_av_sigmaI/netI 0.0249
_diffrn_reflns_limit_h_max 12
_diffrn_reflns_limit_h_min -12
_diffrn_reflns_limit_k_max 46
_diffrn_reflns_limit_k_min -37
_diffrn_reflns_limit_l_max 13
_diffrn_reflns_limit_l_min -12
_diffrn_reflns_number 31266
_diffrn_reflns_theta_full 27.65
_diffrn_reflns_theta_max 27.65
_diffrn_reflns_theta_min 2.20
_exptl_absorpt_coefficient_mu 5.768
_exptl_absorpt_correction_T_max 0.7456
_exptl_absorpt_correction_T_min 0.6360
_exptl_absorpt_correction_type multi-scan
_exptl_absorpt_process_details 'SADABS V2008/1 (Bruker AXS)'
_exptl_crystal_colour colourless
_exptl_crystal_density_diffrn 1.729
_exptl_crystal_density_method 'not measured'
_exptl_crystal_description diamond
_exptl_crystal_F_000 1856
_exptl_crystal_size_max 0.112
_exptl_crystal_size_mid 0.066
_exptl_crystal_size_min 0.049
_refine_diff_density_max 1.091
_refine_diff_density_min -0.950
_refine_diff_density_rms 0.131
_refine_ls_extinction_method none
_refine_ls_goodness_of_fit_ref 1.179
_refine_ls_hydrogen_treatment mixed
_refine_ls_matrix_type full
_refine_ls_number_parameters 425
_refine_ls_number_reflns 8369
_refine_ls_number_restraints 0
_refine_ls_restrained_S_all 1.179
_refine_ls_R_factor_all 0.0296
_refine_ls_R_factor_gt 0.0225
_refine_ls_shift/su_max 0.002
_refine_ls_shift/su_mean 0.000
_refine_ls_structure_factor_coef Fsqd
_refine_ls_weighting_details 'calc w=1/[\s^2^(Fo^2^)+(0.0100P)^2^+9.3509P] where P=(Fo^2^+2Fc^2^)/3'
_refine_ls_weighting_scheme calc
_refine_ls_wR_factor_gt 0.0416
_refine_ls_wR_factor_ref 0.0484
_reflns_number_gt 7394
_reflns_number_total 8369
_reflns_threshold_expression >2\s(I)
_cod_data_source_file om500393n_si_002.cif
_cod_data_source_block sps40
_cod_depositor_comments 'Adding full bibliography for 4083916--4083924.cif.'
_cod_original_cell_volume 3618.9(5)
_cod_original_sg_symbol_H-M P2(1)/n
_cod_database_code 4083918

loop_
_symmetry_equiv_pos_as_xyz
'x, y, z'
'-x+1/2, y+1/2, -z+1/2'
'-x, -y, -z'
'x-1/2, -y-1/2, z-1/2'

loop_
_atom_site_label
_atom_site_type_symbol
_atom_site_fract_x
_atom_site_fract_y
_atom_site_fract_z
_atom_site_U_iso_or_equiv
_atom_site_adp_type
_atom_site_occupancy
_atom_site_symmetry_multiplicity
_atom_site_calc_flag
_atom_site_refinement_flags
C1 C 1.0361(4) 0.08698(10) 0.1933(3) 0.0145(7) Uani 1 1 d .
C2 C 1.0003(4) 0.12509(10) 0.1920(3) 0.0142(7) Uani 1 1 d .
H2 H 0.9971 0.1401 0.2656 0.017 Uiso 1 1 calc R
C3 C 0.9694(4) 0.13748(10) 0.0617(3) 0.0159(7) Uani 1 1 d .
C4 C 0.9881(4) 0.10664(10) -0.0176(3) 0.0149(7) Uani 1 1 d .
C5 C 1.0228(4) 0.07530(10) 0.0645(3) 0.0153(7) Uani 1 1 d .
H5 H 1.0351 0.0505 0.0367 0.018 Uiso 1 1 calc R
C6 C 1.0877(4) 0.06343(11) 0.3082(3) 0.0175(8) Uani 1 1 d .
H6A H 1.0630 0.0373 0.2895 0.026 Uiso 1 1 calc R
H6B H 1.0442 0.0719 0.3813 0.026 Uiso 1 1 calc R
H6C H 1.1895 0.0658 0.3287 0.026 Uiso 1 1 calc R
C7 C 0.9336(4) 0.17672(11) 0.0181(4) 0.0239(8) Uani 1 1 d .
H7A H 1.0187 0.1919 0.0288 0.036 Uiso 1 1 calc R
H7B H 0.8667 0.1873 0.0695 0.036 Uiso 1 1 calc R
H7C H 0.8920 0.1765 -0.0724 0.036 Uiso 1 1 calc R
C8 C 0.9974(4) 0.10821(11) -0.1577(3) 0.0201(8) Uani 1 1 d .
H8A H 0.9485 0.1305 -0.1951 0.030 Uiso 1 1 calc R
H8B H 0.9539 0.0859 -0.1998 0.030 Uiso 1 1 calc R
H8C H 1.0958 0.1093 -0.1699 0.030 Uiso 1 1 calc R
C9 C 0.6878(4) 0.05707(11) -0.0996(3) 0.0176(7) Uani 1 1 d .
C10 C 0.5906(4) 0.05101(11) -0.0149(3) 0.0168(7) Uani 1 1 d .
H10 H 0.5762 0.0279 0.0252 0.020 Uiso 1 1 calc R
C11 C 0.5179(4) 0.08422(11) 0.0018(3) 0.0178(8) Uani 1 1 d .
C12 C 0.5702(4) 0.11198(11) -0.0752(3) 0.0176(8) Uani 1 1 d .
C13 C 0.6753(4) 0.09546(11) -0.1352(3) 0.0166(7) Uani 1 1 d .
H13 H 0.7293 0.1079 -0.1905 0.020 Uiso 1 1 calc R
C14 C 0.7705(4) 0.02787(12) -0.1583(4) 0.0245(9) Uani 1 1 d .
H14A H 0.7477 0.0032 -0.1275 0.037 Uiso 1 1 calc R
H14B H 0.8707 0.0327 -0.1338 0.037 Uiso 1 1 calc R
H14C H 0.7470 0.0288 -0.2518 0.037 Uiso 1 1 calc R
C15 C 0.3977(4) 0.08858(12) 0.0764(4) 0.0236(9) Uani 1 1 d .
H15A H 0.3109 0.0923 0.0169 0.035 Uiso 1 1 calc R
H15B H 0.4144 0.1102 0.1333 0.035 Uiso 1 1 calc R
H15C H 0.3897 0.0661 0.1276 0.035 Uiso 1 1 calc R
C16 C 0.5125(5) 0.15032(12) -0.1039(4) 0.0257(9) Uani 1 1 d .
H16A H 0.5849 0.1662 -0.1313 0.039 Uiso 1 1 calc R
H16B H 0.4824 0.1609 -0.0268 0.039 Uiso 1 1 calc R
H16C H 0.4324 0.1489 -0.1725 0.039 Uiso 1 1 calc R
C17 C 0.6620(4) 0.12349(10) 0.4964(3) 0.0145(7) Uani 1 1 d .
C18 C 0.6616(4) 0.15686(10) 0.5696(3) 0.0143(7) Uani 1 1 d .
H18 H 0.5823 0.1671 0.6005 0.017 Uiso 1 1 calc R
C19 C 0.7967(4) 0.17219(10) 0.5890(3) 0.0136(7) Uani 1 1 d .
C20 C 0.8854(4) 0.14744(10) 0.5318(3) 0.0139(7) Uani 1 1 d .
C21 C 0.8007(4) 0.11838(9) 0.4735(3) 0.0129(7) Uani 1 1 d .
H21 H 0.8322 0.0984 0.4259 0.015 Uiso 1 1 calc R
C22 C 0.5397(4) 0.09751(11) 0.4599(4) 0.0221(8) Uani 1 1 d .
H22A H 0.5374 0.0894 0.3709 0.033 Uiso 1 1 calc R
H22B H 0.4526 0.1106 0.4687 0.033 Uiso 1 1 calc R
H22C H 0.5499 0.0757 0.5164 0.033 Uiso 1 1 calc R
C23 C 0.8412(4) 0.20733(10) 0.6607(4) 0.0195(8) Uani 1 1 d .
H23A H 0.7635 0.2169 0.7013 0.029 Uiso 1 1 calc R
H23B H 0.8677 0.2260 0.6010 0.029 Uiso 1 1 calc R
H23C H 0.9213 0.2020 0.7266 0.029 Uiso 1 1 calc R
C24 C 1.0423(4) 0.15065(11) 0.5423(3) 0.0165(7) Uani 1 1 d .
H24A H 1.0796 0.1283 0.5058 0.025 Uiso 1 1 calc R
H24B H 1.0831 0.1530 0.6326 0.025 Uiso 1 1 calc R
H24C H 1.0661 0.1727 0.4953 0.025 Uiso 1 1 calc R
C25 C 0.4623(4) 0.20109(10) 0.3446(4) 0.0162(7) Uani 1 1 d .
C26 C 0.5518(4) 0.22725(10) 0.4166(3) 0.0159(7) Uani 1 1 d .
H26 H 0.5552 0.2321 0.5055 0.019 Uiso 1 1 calc R
C27 C 0.6354(4) 0.24497(10) 0.3349(4) 0.0164(7) Uani 1 1 d .
C28 C 0.5989(4) 0.22901(10) 0.2101(4) 0.0176(8) Uani 1 1 d .
C29 C 0.4928(4) 0.20289(10) 0.2184(4) 0.0172(7) Uani 1 1 d .
H29 H 0.4479 0.1884 0.1488 0.021 Uiso 1 1 calc R
C30 C 0.3416(4) 0.18139(11) 0.3879(4) 0.0250(9) Uani 1 1 d .
H30A H 0.2586 0.1974 0.3730 0.038 Uiso 1 1 calc R
H30B H 0.3638 0.1757 0.4795 0.038 Uiso 1 1 calc R
H30C H 0.3232 0.1581 0.3396 0.038 Uiso 1 1 calc R
C31 C 0.7346(4) 0.27693(10) 0.3708(4) 0.0230(9) Uani 1 1 d .
H31A H 0.6842 0.3006 0.3549 0.035 Uiso 1 1 calc R
H31B H 0.8107 0.2759 0.3190 0.035 Uiso 1 1 calc R
H31C H 0.7734 0.2751 0.4617 0.035 Uiso 1 1 calc R
C32 C 0.6545(5) 0.24133(11) 0.0912(4) 0.0245(9) Uani 1 1 d .
H32A H 0.6363 0.2219 0.0255 0.037 Uiso 1 1 calc R
H32B H 0.7554 0.2456 0.1113 0.037 Uiso 1 1 calc R
H32C H 0.6079 0.2645 0.0592 0.037 Uiso 1 1 calc R
C33 C 0.9766(4) 0.22393(10) 0.2929(3) 0.0172(7) Uani 1 1 d .
C34 C 0.7833(4) 0.01417(10) 0.2344(3) 0.0136(7) Uani 1 1 d .
C35 C 0.8462(4) -0.00504(11) 0.1512(4) 0.0196(8) Uani 1 1 d .
H35A H 0.8836 0.0076 0.0849 0.024 Uiso 1 1 calc R
H35B H 0.8536 -0.0314 0.1582 0.024 Uiso 1 1 calc R
C36 C 0.7175(4) -0.00424(9) 0.3417(3) 0.0146(7) Uani 1 1 d .
C37 C 0.7443(5) -0.04622(10) 0.3485(4) 0.0243(9) Uani 1 1 d .
H37A H 0.7027 -0.0578 0.2678 0.037 Uiso 1 1 calc R
H37B H 0.7021 -0.0569 0.4192 0.037 Uiso 1 1 calc R
H37C H 0.8452 -0.0509 0.3629 0.037 Uiso 1 1 calc R
C38 C 0.7781(4) 0.01313(11) 0.4712(3) 0.0179(8) Uani 1 1 d .
H38A H 0.8793 0.0089 0.4875 0.027 Uiso 1 1 calc R
H38B H 0.7345 0.0016 0.5395 0.027 Uiso 1 1 calc R
H38C H 0.7593 0.0400 0.4691 0.027 Uiso 1 1 calc R
C39 C 0.5588(4) 0.00216(11) 0.3142(4) 0.0198(8) Uani 1 1 d .
H39A H 0.5396 0.0290 0.3072 0.030 Uiso 1 1 calc R
H39B H 0.5148 -0.0083 0.3843 0.030 Uiso 1 1 calc R
H39C H 0.5207 -0.0101 0.2337 0.030 Uiso 1 1 calc R
N1 N 0.6941(3) 0.13854(8) 0.1976(3) 0.0135(6) Uani 1 1 d .
N2 N 0.8948(3) 0.20325(8) 0.3290(3) 0.0152(6) Uani 1 1 d .
O1 O 1.0598(3) 0.24490(9) 0.2576(3) 0.0308(7) Uani 1 1 d .
O2 O 0.7703(3) 0.05200(7) 0.2279(2) 0.0132(5) Uani 1 1 d .
Hf1 Hf 0.775287(14) 0.094032(4) 0.100861(13) 0.00991(4) Uani 1 1 d .
Hf2 Hf 0.705881(14) 0.175199(4) 0.350187(13) 0.00984(4) Uani 1 1 d .
H1N H 0.598(5) 0.1452(13) 0.139(5) 0.040(14) Uiso 1 1 d .

loop_
_atom_site_aniso_label
_atom_site_aniso_U_11
_atom_site_aniso_U_22
_atom_site_aniso_U_33
_atom_site_aniso_U_23
_atom_site_aniso_U_13
_atom_site_aniso_U_12
C1 0.0112(16) 0.0191(19) 0.0135(17) 0.0013(14) 0.0028(13) 0.0022(14)
C2 0.0130(16) 0.0164(18) 0.0136(17) -0.0005(14) 0.0034(13) -0.0009(14)
C3 0.0151(17) 0.0155(18) 0.0186(18) 0.0008(14) 0.0074(14) 0.0003(14)
C4 0.0115(16) 0.0198(18) 0.0146(18) 0.0015(14) 0.0057(13) 0.0005(14)
C5 0.0130(17) 0.0177(18) 0.0162(18) -0.0003(14) 0.0048(13) 0.0028(14)
C6 0.0146(17) 0.0218(19) 0.0152(18) 0.0014(14) -0.0009(14) 0.0044(15)
C7 0.028(2) 0.024(2) 0.022(2) 0.0058(16) 0.0107(16) 0.0021(18)
C8 0.0223(19) 0.024(2) 0.0154(19) 0.0038(15) 0.0070(15) 0.0037(16)
C9 0.0161(18) 0.0209(19) 0.0146(17) -0.0053(15) -0.0012(14) 0.0017(15)
C10 0.0134(17) 0.0204(19) 0.0150(17) -0.0027(14) -0.0030(13) -0.0024(15)
C11 0.0125(17) 0.028(2) 0.0122(17) -0.0054(15) -0.0014(13) -0.0011(15)
C12 0.0137(17) 0.024(2) 0.0125(18) -0.0028(14) -0.0056(14) 0.0046(15)
C13 0.0154(17) 0.0227(19) 0.0111(17) -0.0007(14) -0.0002(13) 0.0021(15)
C14 0.023(2) 0.029(2) 0.021(2) -0.0108(17) 0.0014(16) 0.0040(17)
C15 0.0142(18) 0.034(2) 0.023(2) -0.0029(17) 0.0033(15) 0.0021(17)
C16 0.029(2) 0.030(2) 0.0160(19) 0.0025(16) -0.0016(16) 0.0120(18)
C17 0.0164(17) 0.0139(17) 0.0130(17) 0.0055(14) 0.0014(13) -0.0030(14)
C18 0.0144(17) 0.0184(18) 0.0111(17) 0.0038(13) 0.0053(13) 0.0000(14)
C19 0.0166(17) 0.0163(17) 0.0073(15) 0.0024(13) 0.0000(12) 0.0008(14)
C20 0.0178(17) 0.0151(17) 0.0092(16) 0.0034(13) 0.0032(13) 0.0014(14)
C21 0.0160(17) 0.0087(16) 0.0135(17) 0.0007(13) 0.0007(13) 0.0012(13)
C22 0.0193(19) 0.0136(18) 0.034(2) 0.0034(16) 0.0062(16) -0.0045(16)
C23 0.025(2) 0.0173(19) 0.0156(18) -0.0029(14) 0.0026(15) -0.0006(16)
C24 0.0122(17) 0.0209(19) 0.0159(18) 0.0012(14) 0.0004(13) 0.0020(14)
C25 0.0086(16) 0.0160(18) 0.0237(19) 0.0009(15) 0.0017(14) 0.0052(14)
C26 0.0202(18) 0.0125(17) 0.0157(18) -0.0008(13) 0.0053(14) 0.0039(14)
C27 0.0191(18) 0.0081(16) 0.0225(19) 0.0016(14) 0.0044(14) 0.0040(14)
C28 0.0177(18) 0.0172(18) 0.0182(18) 0.0059(14) 0.0038(14) 0.0079(15)
C29 0.0133(17) 0.0152(18) 0.0215(19) -0.0014(14) -0.0029(14) 0.0072(14)
C30 0.0162(19) 0.023(2) 0.037(2) 0.0034(17) 0.0063(17) 0.0018(16)
C31 0.021(2) 0.0131(18) 0.036(2) 0.0006(16) 0.0054(17) 0.0007(15)
C32 0.031(2) 0.020(2) 0.024(2) 0.0100(16) 0.0102(17) 0.0096(17)
C33 0.0156(18) 0.0181(18) 0.0175(18) -0.0008(15) 0.0009(14) 0.0011(15)
C34 0.0126(16) 0.0113(16) 0.0170(17) 0.0033(13) 0.0023(13) -0.0020(13)
C35 0.026(2) 0.0152(18) 0.0203(19) 0.0011(15) 0.0109(16) 0.0011(16)
C36 0.0195(18) 0.0088(16) 0.0166(18) 0.0012(13) 0.0061(14) -0.0001(14)
C37 0.039(2) 0.0135(18) 0.023(2) 0.0029(15) 0.0136(18) -0.0025(17)
C38 0.0164(18) 0.026(2) 0.0109(17) 0.0024(15) -0.0003(13) -0.0003(16)
C39 0.0165(18) 0.026(2) 0.0184(19) -0.0016(15) 0.0058(14) -0.0073(16)
N1 0.0152(15) 0.0134(14) 0.0123(14) 0.0001(11) 0.0035(11) 0.0007(12)
N2 0.0159(15) 0.0146(15) 0.0157(15) 0.0020(12) 0.0044(12) 0.0003(12)
O1 0.0280(16) 0.0330(17) 0.0332(17) 0.0074(13) 0.0100(13) -0.0145(14)
O2 0.0135(12) 0.0121(12) 0.0144(12) 0.0004(9) 0.0030(9) -0.0003(10)
Hf1 0.00986(7) 0.01163(7) 0.00830(7) 0.00006(5) 0.00158(5) 0.00076(5)
Hf2 0.00991(7) 0.00963(7) 0.01024(7) 0.00069(5) 0.00233(5) 0.00030(5)

loop_
_atom_type_symbol
_atom_type_description
_atom_type_scat_dispersion_real
_atom_type_scat_dispersion_imag
_atom_type_scat_source
C C 0.0033 0.0016 'International Tables Vol C Tables 4.2.6.8 and 6.1.1.4'
H H 0.0000 0.0000 'International Tables Vol C Tables 4.2.6.8 and 6.1.1.4'
N N 0.0061 0.0033 'International Tables Vol C Tables 4.2.6.8 and 6.1.1.4'
O O 0.0106 0.0060 'International Tables Vol C Tables 4.2.6.8 and 6.1.1.4'
Hf Hf -0.5830 6.1852 'International Tables Vol C Tables 4.2.6.8 and 6.1.1.4'

loop_
_geom_angle_atom_site_label_1
_geom_angle_atom_site_label_2
_geom_angle_atom_site_label_3
_geom_angle
C2 C1 C5 106.9(3)
C2 C1 C6 127.2(3)
C5 C1 C6 125.7(3)
C2 C1 Hf1 71.1(2)
C5 C1 Hf1 73.7(2)
C6 C1 Hf1 123.4(2)
C1 C2 C3 109.0(3)
C1 C2 Hf1 76.8(2)
C3 C2 Hf1 73.9(2)
C4 C3 C2 107.4(3)
C4 C3 C7 126.4(3)
C2 C3 C7 126.1(3)
C4 C3 Hf1 77.1(2)
C2 C3 Hf1 72.9(2)
C7 C3 Hf1 119.0(3)
C3 C4 C5 107.2(3)
C3 C4 C8 126.0(3)
C5 C4 C8 125.9(3)
C3 C4 Hf1 70.9(2)
C5 C4 Hf1 72.8(2)
C8 C4 Hf1 130.5(3)
C1 C5 C4 109.3(3)
C1 C5 Hf1 74.5(2)
C4 C5 Hf1 75.2(2)
C10 C9 C13 106.1(3)
C10 C9 C14 126.9(4)
C13 C9 C14 126.3(4)
C10 C9 Hf1 73.8(2)
C13 C9 Hf1 73.7(2)
C14 C9 Hf1 125.1(2)
C9 C10 C11 110.0(3)
C9 C10 Hf1 73.9(2)
C11 C10 Hf1 75.8(2)
C10 C11 C12 107.1(3)
C10 C11 C15 126.3(4)
C12 C11 C15 126.3(4)
C10 C11 Hf1 72.3(2)
C12 C11 Hf1 74.5(2)
C15 C11 Hf1 123.2(2)
C13 C12 C11 107.7(3)
C13 C12 C16 124.6(4)
C11 C12 C16 127.2(4)
C13 C12 Hf1 72.0(2)
C11 C12 Hf1 73.5(2)
C16 C12 Hf1 126.6(3)
C12 C13 C9 109.1(3)
C12 C13 Hf1 76.2(2)
C9 C13 Hf1 73.6(2)
C21 C17 C18 106.4(3)
C21 C17 C22 127.2(3)
C18 C17 C22 126.3(3)
C21 C17 Hf2 74.7(2)
C18 C17 Hf2 74.07(19)
C22 C17 Hf2 120.0(2)
C19 C18 C17 109.3(3)
C19 C18 Hf2 75.49(19)
C17 C18 Hf2 72.78(19)
C18 C19 C20 107.4(3)
C18 C19 C23 126.4(3)
C20 C19 C23 126.1(3)
C18 C19 Hf2 72.24(19)
C20 C19 Hf2 75.42(19)
C23 C19 Hf2 119.7(2)
C21 C20 C19 107.3(3)
C21 C20 C24 127.0(3)
C19 C20 C24 125.6(3)
C21 C20 Hf2 71.19(19)
C19 C20 Hf2 72.27(19)
C24 C20 Hf2 125.6(2)
C17 C21 C20 109.6(3)
C17 C21 Hf2 72.57(19)
C20 C21 Hf2 76.8(2)
C29 C25 C26 106.3(3)
C29 C25 C30 126.5(3)
C26 C25 C30 126.2(3)
C29 C25 Hf2 73.4(2)
C26 C25 Hf2 74.8(2)
C30 C25 Hf2 126.0(3)
C27 C26 C25 109.1(3)
C27 C26 Hf2 75.6(2)
C25 C26 Hf2 72.8(2)
C26 C27 C28 107.2(3)
C26 C27 C31 126.0(3)
C28 C27 C31 126.6(3)
C26 C27 Hf2 72.4(2)
C28 C27 Hf2 72.4(2)
C31 C27 Hf2 124.5(2)
C29 C28 C27 107.0(3)
C29 C28 C32 127.2(4)
C27 C28 C32 125.5(4)
C29 C28 Hf2 72.3(2)
C27 C28 Hf2 75.3(2)
C32 C28 Hf2 122.7(2)
C25 C29 C28 110.3(3)
C25 C29 Hf2 74.2(2)
C28 C29 Hf2 75.6(2)
N2 C33 O1 179.4(4)
C35 C34 O2 121.9(3)
C35 C34 C36 123.1(3)
O2 C34 C36 115.0(3)
C34 C36 C37 112.0(3)
C34 C36 C38 109.7(3)
C37 C36 C38 108.5(3)
C34 C36 C39 108.0(3)
C37 C36 C39 108.3(3)
C38 C36 C39 110.3(3)
Hf2 N1 Hf1 151.22(16)
C33 N2 Hf2 162.3(3)
C34 O2 Hf1 139.8(2)
O2 Hf1 N1 101.29(10)
O2 Hf1 C2 100.42(10)
N1 Hf1 C2 80.91(12)
O2 Hf1 C3 131.35(11)
N1 Hf1 C3 87.21(12)
C2 Hf1 C3 33.17(11)
O2 Hf1 C9 97.26(11)
N1 Hf1 C9 134.29(12)
C2 Hf1 C9 135.79(12)
C3 Hf1 C9 110.55(12)
O2 Hf1 C10 77.40(11)
N1 Hf1 C10 114.08(12)
C2 Hf1 C10 165.01(12)
C3 Hf1 C10 141.86(12)
C9 Hf1 C10 32.25(12)
O2 Hf1 C13 128.57(11)
N1 Hf1 C13 110.20(12)
C2 Hf1 C13 123.47(12)
C3 Hf1 C13 90.65(12)
C9 Hf1 C13 32.70(12)
C10 Hf1 C13 53.09(12)
O2 Hf1 C5 91.05(11)
N1 Hf1 C5 133.82(12)
C2 Hf1 C5 53.01(12)
C3 Hf1 C5 53.42(12)
C9 Hf1 C5 86.67(12)
C10 Hf1 C5 112.02(12)
C13 Hf1 C5 94.98(11)
O2 Hf1 C11 92.93(11)
N1 Hf1 C11 83.88(12)
C2 Hf1 C11 161.43(12)
C3 Hf1 C11 135.71(12)
C9 Hf1 C11 53.60(12)
C10 Hf1 C11 31.94(12)
C13 Hf1 C11 53.07(12)
C5 Hf1 C11 140.26(11)
O2 Hf1 C1 78.10(10)
N1 Hf1 C1 107.73(11)
C2 Hf1 C1 32.14(11)
C3 Hf1 C1 53.99(11)
C9 Hf1 C1 116.86(11)
C10 Hf1 C1 134.69(12)
C13 Hf1 C1 125.67(11)
C5 Hf1 C1 31.80(11)
C11 Hf1 C1 166.40(12)
O2 Hf1 C12 124.75(11)
N1 Hf1 C12 81.88(11)
C2 Hf1 C12 133.96(12)
C3 Hf1 C12 103.80(12)
C9 Hf1 C12 53.51(12)
C10 Hf1 C12 52.77(12)
C13 Hf1 C12 31.80(11)
C5 Hf1 C12 126.10(12)
C11 Hf1 C12 31.99(12)
C1 Hf1 C12 153.90(12)
O2 Hf1 C4 123.12(11)
N1 Hf1 C4 118.63(11)
C2 Hf1 C4 53.39(11)
C3 Hf1 C4 32.02(11)
C9 Hf1 C4 83.09(12)
C10 Hf1 C4 115.20(12)
C13 Hf1 C4 74.81(12)
C5 Hf1 C4 32.07(11)
C11 Hf1 C4 127.88(11)
C1 Hf1 C4 53.11(11)
C12 Hf1 C4 100.85(12)
N1 Hf2 N2 99.66(12)
N1 Hf2 C17 90.84(12)
N2 Hf2 C17 130.23(12)
N1 Hf2 C18 123.77(12)
N2 Hf2 C18 119.26(11)
C17 Hf2 C18 33.15(11)
N1 Hf2 C29 82.75(12)
N2 Hf2 C29 113.68(12)
C17 Hf2 C29 115.87(12)
C18 Hf2 C29 112.15(12)
N1 Hf2 C21 82.08(11)
N2 Hf2 C21 100.64(11)
C17 Hf2 C21 32.71(11)
C18 Hf2 C21 53.72(12)
C29 Hf2 C21 144.29(12)
N1 Hf2 C25 105.74(12)
N2 Hf2 C25 129.56(12)
C17 Hf2 C25 92.54(12)
C18 Hf2 C25 80.31(12)
C29 Hf2 C25 32.44(12)
C21 Hf2 C25 125.25(12)
N1 Hf2 C19 135.65(12)
N2 Hf2 C19 87.05(11)
C17 Hf2 C19 54.54(11)
C18 Hf2 C19 32.28(11)
C29 Hf2 C19 134.35(12)
C21 Hf2 C19 53.69(11)
C25 Hf2 C19 102.88(12)
N1 Hf2 C26 135.38(12)
N2 Hf2 C26 103.22(12)
C17 Hf2 C26 102.39(12)
C18 Hf2 C26 75.58(12)
C29 Hf2 C26 53.04(12)
C21 Hf2 C26 129.29(12)
C25 Hf2 C26 32.47(12)
C19 Hf2 C26 83.61(12)
N1 Hf2 C28 93.34(12)
N2 Hf2 C28 82.09(12)
C17 Hf2 C28 146.10(12)
C18 Hf2 C28 128.56(12)
C29 Hf2 C28 32.10(12)
C21 Hf2 C28 174.98(12)
C25 Hf2 C28 53.99(12)
C19 Hf2 C28 130.98(12)
C26 Hf2 C28 53.37(12)
N1 Hf2 C20 106.63(11)
N2 Hf2 C20 76.54(11)
C17 Hf2 C20 53.93(11)
C18 Hf2 C20 53.26(11)
C29 Hf2 C20 165.28(12)
C21 Hf2 C20 32.04(11)
C25 Hf2 C20 132.87(11)
C19 Hf2 C20 32.31(11)
C26 Hf2 C20 115.66(11)
C28 Hf2 C20 152.76(12)
N1 Hf2 C27 125.52(12)
N2 Hf2 C27 76.05(12)
C17 Hf2 C27 133.66(12)
C18 Hf2 C27 103.39(12)
C29 Hf2 C27 52.97(12)
C21 Hf2 C27 152.40(11)
C25 Hf2 C27 53.68(12)
C19 Hf2 C27 98.72(11)
C26 Hf2 C27 31.98(12)
C28 Hf2 C27 32.29(12)
C20 Hf2 C27 123.98(11)

loop_
_geom_bond_atom_site_label_1
_geom_bond_atom_site_label_2
_geom_bond_distance
C1 C2 1.409(5)
C1 C5 1.410(5)
C1 C6 1.501(5)
C1 Hf1 2.579(3)
C2 C3 1.434(5)
C2 Hf1 2.506(4)
C3 C4 1.414(5)
C3 C7 1.504(5)
C3 Hf1 2.520(4)
C4 C5 1.428(5)
C4 C8 1.496(5)
C4 Hf1 2.600(3)
C5 Hf1 2.569(3)
C9 C10 1.407(5)
C9 C13 1.427(5)
C9 C14 1.505(5)
C9 Hf1 2.534(3)
C10 C11 1.407(5)
C10 Hf1 2.533(3)
C11 C12 1.424(5)
C11 C15 1.505(5)
C11 Hf1 2.577(4)
C12 C13 1.405(5)
C12 C16 1.497(5)
C12 Hf1 2.590(3)
C13 Hf1 2.536(3)
C17 C21 1.409(5)
C17 C18 1.425(5)
C17 C22 1.510(5)
C17 Hf2 2.488(3)
C18 C19 1.405(5)
C18 Hf2 2.505(3)
C19 C20 1.429(5)
C19 C23 1.499(5)
C19 Hf2 2.546(3)
C20 C21 1.410(5)
C20 C24 1.509(5)
C20 Hf2 2.587(3)
C21 Hf2 2.516(3)
C25 C29 1.407(5)
C25 C26 1.419(5)
C25 C30 1.492(5)
C25 Hf2 2.524(3)
C26 C27 1.417(5)
C26 Hf2 2.550(4)
C27 C28 1.431(5)
C27 C31 1.506(5)
C27 Hf2 2.591(3)
C28 C29 1.402(5)
C28 C32 1.503(5)
C28 Hf2 2.555(3)
C29 Hf2 2.513(3)
C33 N2 1.187(5)
C33 O1 1.200(5)
C34 C35 1.332(5)
C34 O2 1.363(4)
C34 C36 1.529(5)
C36 C37 1.527(5)
C36 C38 1.537(5)
C36 C39 1.536(5)
N1 Hf2 2.069(3)
N1 Hf1 2.108(3)
N2 Hf2 2.126(3)
O2 Hf1 2.022(2)

loop_
_geom_torsion_atom_site_label_1
_geom_torsion_atom_site_label_2
_geom_torsion_atom_site_label_3
_geom_torsion_atom_site_label_4
_geom_torsion
C5 C1 C2 C3 -2.0(4)
C6 C1 C2 C3 174.4(3)
Hf1 C1 C2 C3 -67.6(2)
C5 C1 C2 Hf1 65.5(2)
C6 C1 C2 Hf1 -118.0(4)
C1 C2 C3 C4 -0.6(4)
Hf1 C2 C3 C4 -70.1(3)
C1 C2 C3 C7 -176.7(4)
Hf1 C2 C3 C7 113.8(4)
C1 C2 C3 Hf1 69.5(3)
C2 C3 C4 C5 3.0(4)
C7 C3 C4 C5 179.1(3)
Hf1 C3 C4 C5 -64.2(2)
C2 C3 C4 C8 -166.1(3)
C7 C3 C4 C8 9.9(6)
Hf1 C3 C4 C8 126.7(4)
C2 C3 C4 Hf1 67.2(2)
C7 C3 C4 Hf1 -116.7(4)
C2 C1 C5 C4 4.0(4)
C6 C1 C5 C4 -172.5(3)
Hf1 C1 C5 C4 67.7(2)
C2 C1 C5 Hf1 -63.8(2)
C6 C1 C5 Hf1 119.7(4)
C3 C4 C5 C1 -4.4(4)
C8 C4 C5 C1 164.8(3)
Hf1 C4 C5 C1 -67.3(3)
C3 C4 C5 Hf1 62.9(2)
C8 C4 C5 Hf1 -127.9(4)
C13 C9 C10 C11 0.6(4)
C14 C9 C10 C11 -170.1(3)
Hf1 C9 C10 C11 67.8(2)
C13 C9 C10 Hf1 -67.2(2)
C14 C9 C10 Hf1 122.1(4)
C9 C10 C11 C12 0.3(4)
Hf1 C10 C11 C12 66.9(2)
C9 C10 C11 C15 174.8(3)
Hf1 C10 C11 C15 -118.6(4)
C9 C10 C11 Hf1 -66.6(2)
C10 C11 C12 C13 -1.1(4)
C15 C11 C12 C13 -175.6(3)
Hf1 C11 C12 C13 64.3(2)
C10 C11 C12 C16 170.8(3)
C15 C11 C12 C16 -3.7(6)
Hf1 C11 C12 C16 -123.8(4)
C10 C11 C12 Hf1 -65.4(2)
C15 C11 C12 Hf1 120.1(4)
C11 C12 C13 C9 1.5(4)
C16 C12 C13 C9 -170.6(3)
Hf1 C12 C13 C9 66.9(2)
C11 C12 C13 Hf1 -65.3(2)
C16 C12 C13 Hf1 122.5(4)
C10 C9 C13 C12 -1.3(4)
C14 C9 C13 C12 169.4(3)
Hf1 C9 C13 C12 -68.6(3)
C10 C9 C13 Hf1 67.3(2)
C14 C9 C13 Hf1 -121.9(4)
C21 C17 C18 C19 1.1(4)
C22 C17 C18 C19 176.9(3)
Hf2 C17 C18 C19 -67.3(2)
C21 C17 C18 Hf2 68.3(2)
C22 C17 C18 Hf2 -115.8(4)
C17 C18 C19 C20 -2.3(4)
Hf2 C18 C19 C20 -67.8(2)
C17 C18 C19 C23 179.7(3)
Hf2 C18 C19 C23 114.2(3)
C17 C18 C19 Hf2 65.5(2)
C18 C19 C20 C21 2.7(4)
C23 C19 C20 C21 -179.3(3)
Hf2 C19 C20 C21 -63.0(2)
C18 C19 C20 C24 -172.8(3)
C23 C19 C20 C24 5.2(6)
Hf2 C19 C20 C24 121.5(3)
C18 C19 C20 Hf2 65.7(2)
C23 C19 C20 Hf2 -116.3(3)
C18 C17 C21 C20 0.7(4)
C22 C17 C21 C20 -175.1(3)
Hf2 C17 C21 C20 68.5(2)
C18 C17 C21 Hf2 -67.9(2)
C22 C17 C21 Hf2 116.3(4)
C19 C20 C21 C17 -2.1(4)
C24 C20 C21 C17 173.3(3)
Hf2 C20 C21 C17 -65.8(2)
C19 C20 C21 Hf2 63.7(2)
C24 C20 C21 Hf2 -120.9(3)
C29 C25 C26 C27 0.4(4)
C30 C25 C26 C27 -168.7(3)
Hf2 C25 C26 C27 67.5(3)
C29 C25 C26 Hf2 -67.1(2)
C30 C25 C26 Hf2 123.8(4)
C25 C26 C27 C28 -1.1(4)
Hf2 C26 C27 C28 64.6(2)
C25 C26 C27 C31 174.1(3)
Hf2 C26 C27 C31 -120.3(4)
C25 C26 C27 Hf2 -65.6(3)
C26 C27 C28 C29 1.3(4)
C31 C27 C28 C29 -173.7(3)
Hf2 C27 C28 C29 65.9(2)
C26 C27 C28 C32 175.5(3)
C31 C27 C28 C32 0.4(6)
Hf2 C27 C28 C32 -120.0(4)
C26 C27 C28 Hf2 -64.5(2)
C31 C27 C28 Hf2 120.4(4)
C26 C25 C29 C28 0.5(4)
C30 C25 C29 C28 169.6(4)
Hf2 C25 C29 C28 -67.6(3)
C26 C25 C29 Hf2 68.1(2)
C30 C25 C29 Hf2 -122.8(4)
C27 C28 C29 C25 -1.2(4)
C32 C28 C29 C25 -175.2(3)
Hf2 C28 C29 C25 66.7(3)
C27 C28 C29 Hf2 -67.9(2)
C32 C28 C29 Hf2 118.1(4)
C35 C34 C36 C37 5.1(5)
O2 C34 C36 C37 -176.3(3)
C35 C34 C36 C38 125.7(4)
O2 C34 C36 C38 -55.7(4)
C35 C34 C36 C39 -114.1(4)
O2 C34 C36 C39 64.6(4)
C35 C34 O2 Hf1 20.2(6)
C36 C34 O2 Hf1 -158.4(3)
C34 O2 Hf1 N1 167.3(3)
C34 O2 Hf1 C2 -110.0(3)
C34 O2 Hf1 C3 -96.4(3)
C34 O2 Hf1 C9 29.3(3)
C34 O2 Hf1 C10 54.9(3)
C34 O2 Hf1 C13 39.8(4)
C34 O2 Hf1 C5 -57.4(3)
C34 O2 Hf1 C11 83.0(3)
C34 O2 Hf1 C1 -86.7(3)
C34 O2 Hf1 C12 79.4(4)
C34 O2 Hf1 C4 -57.1(4)
Hf2 N1 Hf1 O2 63.5(3)
Hf2 N1 Hf1 C2 -35.4(3)
Hf2 N1 Hf1 C3 -68.1(3)
Hf2 N1 Hf1 C9 175.5(3)
Hf2 N1 Hf1 C10 144.6(3)
Hf2 N1 Hf1 C13 -157.8(3)
Hf2 N1 Hf1 C5 -39.0(4)
Hf2 N1 Hf1 C11 155.3(3)
Hf2 N1 Hf1 C1 -17.4(3)
Hf2 N1 Hf1 C12 -172.5(3)
Hf2 N1 Hf1 C4 -74.5(3)
C1 C2 Hf1 O2 46.6(2)
C3 C2 Hf1 O2 161.2(2)
C1 C2 Hf1 N1 146.5(2)
C3 C2 Hf1 N1 -98.9(2)
C1 C2 Hf1 C3 -114.5(3)
C1 C2 Hf1 C9 -65.3(3)
C3 C2 Hf1 C9 49.3(3)
C1 C2 Hf1 C10 -33.5(5)
C3 C2 Hf1 C10 81.0(5)
C1 C2 Hf1 C13 -105.2(2)
C3 C2 Hf1 C13 9.4(3)
C1 C2 Hf1 C5 -36.8(2)
C3 C2 Hf1 C5 77.8(2)
C1 C2 Hf1 C11 -178.1(3)
C3 C2 Hf1 C11 -63.5(4)
C3 C2 Hf1 C1 114.5(3)
C1 C2 Hf1 C12 -144.1(2)
C3 C2 Hf1 C12 -29.6(3)
C1 C2 Hf1 C4 -77.1(2)
C3 C2 Hf1 C4 37.4(2)
C4 C3 Hf1 O2 88.0(2)
C2 C3 Hf1 O2 -25.0(3)
C7 C3 Hf1 O2 -147.3(2)
C4 C3 Hf1 N1 -169.4(2)
C2 C3 Hf1 N1 77.6(2)
C7 C3 Hf1 N1 -44.6(3)
C4 C3 Hf1 C2 113.0(3)
C7 C3 Hf1 C2 -122.3(4)
C4 C3 Hf1 C9 -32.6(2)
C2 C3 Hf1 C9 -145.6(2)
C7 C3 Hf1 C9 92.1(3)
C4 C3 Hf1 C10 -42.6(3)
C2 C3 Hf1 C10 -155.6(2)
C7 C3 Hf1 C10 82.2(3)
C4 C3 Hf1 C13 -59.2(2)
C2 C3 Hf1 C13 -172.2(2)
C7 C3 Hf1 C13 65.6(3)
C4 C3 Hf1 C5 36.5(2)
C2 C3 Hf1 C5 -76.5(2)
C7 C3 Hf1 C5 161.3(3)
C4 C3 Hf1 C11 -91.1(2)
C2 C3 Hf1 C11 155.9(2)
C7 C3 Hf1 C11 33.7(3)
C4 C3 Hf1 C1 76.3(2)
C2 C3 Hf1 C1 -36.7(2)
C7 C3 Hf1 C1 -159.0(3)
C4 C3 Hf1 C12 -88.4(2)
C2 C3 Hf1 C12 158.5(2)
C7 C3 Hf1 C12 36.3(3)
C2 C3 Hf1 C4 -113.0(3)
C7 C3 Hf1 C4 124.7(4)
C10 C9 Hf1 O2 52.1(2)
C13 C9 Hf1 O2 164.8(2)
C14 C9 Hf1 O2 -71.9(3)
C10 C9 Hf1 N1 -61.5(3)
C13 C9 Hf1 N1 51.2(3)
C14 C9 Hf1 N1 174.5(3)
C10 C9 Hf1 C2 165.2(2)
C13 C9 Hf1 C2 -82.1(3)
C14 C9 Hf1 C2 41.2(4)
C10 C9 Hf1 C3 -168.5(2)
C13 C9 Hf1 C3 -55.8(2)
C14 C9 Hf1 C3 67.5(3)
C13 C9 Hf1 C10 112.7(3)
C14 C9 Hf1 C10 -124.0(4)
C10 C9 Hf1 C13 -112.7(3)
C14 C9 Hf1 C13 123.3(4)
C10 C9 Hf1 C5 142.8(2)
C13 C9 Hf1 C5 -104.6(2)
C14 C9 Hf1 C5 18.7(3)
C10 C9 Hf1 C11 -36.2(2)
C13 C9 Hf1 C11 76.5(2)
C14 C9 Hf1 C11 -160.2(4)
C10 C9 Hf1 C1 132.4(2)
C13 C9 Hf1 C1 -114.9(2)
C14 C9 Hf1 C1 8.4(4)
C10 C9 Hf1 C12 -76.2(2)
C13 C9 Hf1 C12 36.4(2)
C14 C9 Hf1 C12 159.7(4)
C10 C9 Hf1 C4 174.8(2)
C13 C9 Hf1 C4 -72.6(2)
C14 C9 Hf1 C4 50.7(3)
C9 C10 Hf1 O2 -126.6(2)
C11 C10 Hf1 O2 117.2(2)
C9 C10 Hf1 N1 136.5(2)
C11 C10 Hf1 N1 20.4(2)
C9 C10 Hf1 C2 -43.5(5)
C11 C10 Hf1 C2 -159.6(4)
C9 C10 Hf1 C3 17.6(3)
C11 C10 Hf1 C3 -98.5(3)
C11 C10 Hf1 C9 -116.1(3)
C9 C10 Hf1 C13 38.6(2)
C11 C10 Hf1 C13 -77.5(2)
C9 C10 Hf1 C5 -40.7(2)
C11 C10 Hf1 C5 -156.8(2)
C9 C10 Hf1 C11 116.1(3)
C9 C10 Hf1 C1 -67.9(3)
C11 C10 Hf1 C1 176.0(2)
C9 C10 Hf1 C12 78.7(2)
C11 C10 Hf1 C12 -37.4(2)
C9 C10 Hf1 C4 -5.7(3)
C11 C10 Hf1 C4 -121.9(2)
C12 C13 Hf1 O2 95.6(2)
C9 C13 Hf1 O2 -19.4(3)
C12 C13 Hf1 N1 -28.5(3)
C9 C13 Hf1 N1 -143.5(2)
C12 C13 Hf1 C2 -120.9(2)
C9 C13 Hf1 C2 124.1(2)
C12 C13 Hf1 C3 -115.8(2)
C9 C13 Hf1 C3 129.2(2)
C12 C13 Hf1 C9 115.0(3)
C12 C13 Hf1 C10 77.0(2)
C9 C13 Hf1 C10 -38.0(2)
C12 C13 Hf1 C5 -169.1(2)
C9 C13 Hf1 C5 75.9(2)
C12 C13 Hf1 C11 36.8(2)
C9 C13 Hf1 C11 -78.3(2)
C12 C13 Hf1 C1 -160.1(2)
C9 C13 Hf1 C1 84.9(2)
C9 C13 Hf1 C12 -115.0(3)
C12 C13 Hf1 C4 -143.9(2)
C9 C13 Hf1 C4 101.1(2)
C1 C5 Hf1 O2 -65.1(2)
C4 C5 Hf1 O2 179.5(2)
C1 C5 Hf1 N1 41.7(3)
C4 C5 Hf1 N1 -73.7(3)
C1 C5 Hf1 C2 37.2(2)
C4 C5 Hf1 C2 -78.2(2)
C1 C5 Hf1 C3 78.9(2)
C4 C5 Hf1 C3 -36.5(2)
C1 C5 Hf1 C9 -162.3(2)
C4 C5 Hf1 C9 82.3(2)
C1 C5 Hf1 C10 -141.9(2)
C4 C5 Hf1 C10 102.7(2)
C1 C5 Hf1 C13 166.0(2)
C4 C5 Hf1 C13 50.6(2)
C1 C5 Hf1 C11 -161.0(2)
C4 C5 Hf1 C11 83.6(3)
C4 C5 Hf1 C1 -115.4(3)
C1 C5 Hf1 C12 158.9(2)
C4 C5 Hf1 C12 43.5(3)
C1 C5 Hf1 C4 115.4(3)
C10 C11 Hf1 O2 -60.3(2)
C12 C11 Hf1 O2 -174.5(2)
C15 C11 Hf1 O2 61.9(3)
C10 C11 Hf1 N1 -161.4(2)
C12 C11 Hf1 N1 84.5(2)
C15 C11 Hf1 N1 -39.1(3)
C10 C11 Hf1 C2 163.5(3)
C12 C11 Hf1 C2 49.4(4)
C15 C11 Hf1 C2 -74.2(5)
C10 C11 Hf1 C3 119.0(2)
C12 C11 Hf1 C3 4.8(3)
C15 C11 Hf1 C3 -118.8(3)
C10 C11 Hf1 C9 36.5(2)
C12 C11 Hf1 C9 -77.6(2)
C15 C11 Hf1 C9 158.8(4)
C12 C11 Hf1 C10 -114.1(3)
C15 C11 Hf1 C10 122.3(4)
C10 C11 Hf1 C13 77.6(2)
C12 C11 Hf1 C13 -36.5(2)
C15 C11 Hf1 C13 -160.1(4)
C10 C11 Hf1 C5 34.9(3)
C12 C11 Hf1 C5 -79.3(3)
C15 C11 Hf1 C5 157.1(3)
C10 C11 Hf1 C1 -12.1(6)
C12 C11 Hf1 C1 -126.3(5)
C15 C11 Hf1 C1 110.1(5)
C10 C11 Hf1 C12 114.1(3)
C15 C11 Hf1 C12 -123.6(4)
C10 C11 Hf1 C4 76.8(3)
C12 C11 Hf1 C4 -37.3(3)
C15 C11 Hf1 C4 -160.9(3)
C2 C1 Hf1 O2 -133.1(2)
C5 C1 Hf1 O2 112.0(2)
C6 C1 Hf1 O2 -10.4(3)
C2 C1 Hf1 N1 -34.9(2)
C5 C1 Hf1 N1 -149.7(2)
C6 C1 Hf1 N1 87.8(3)
C5 C1 Hf1 C2 -114.9(3)
C6 C1 Hf1 C2 122.7(4)
C2 C1 Hf1 C3 38.0(2)
C5 C1 Hf1 C3 -76.9(2)
C6 C1 Hf1 C3 160.6(3)
C2 C1 Hf1 C9 134.8(2)
C5 C1 Hf1 C9 19.9(3)
C6 C1 Hf1 C9 -102.5(3)
C2 C1 Hf1 C10 168.4(2)
C5 C1 Hf1 C10 53.5(3)
C6 C1 Hf1 C10 -68.9(3)
C2 C1 Hf1 C13 97.7(2)
C5 C1 Hf1 C13 -17.2(3)
C6 C1 Hf1 C13 -139.6(3)
C2 C1 Hf1 C5 114.9(3)
C6 C1 Hf1 C5 -122.4(4)
C2 C1 Hf1 C11 177.4(4)
C5 C1 Hf1 C11 62.5(6)
C6 C1 Hf1 C11 -59.9(6)
C2 C1 Hf1 C12 73.6(3)
C5 C1 Hf1 C12 -41.3(4)
C6 C1 Hf1 C12 -163.8(3)
C2 C1 Hf1 C4 78.0(2)
C5 C1 Hf1 C4 -36.9(2)
C6 C1 Hf1 C4 -159.3(3)
C13 C12 Hf1 O2 -108.7(2)
C11 C12 Hf1 O2 6.7(3)
C16 C12 Hf1 O2 131.1(3)
C13 C12 Hf1 N1 153.1(2)
C11 C12 Hf1 N1 -91.4(2)
C16 C12 Hf1 N1 33.0(3)
C13 C12 Hf1 C2 84.2(3)
C11 C12 Hf1 C2 -160.4(2)
C16 C12 Hf1 C2 -36.0(4)
C13 C12 Hf1 C3 68.0(2)
C11 C12 Hf1 C3 -176.5(2)
C16 C12 Hf1 C3 -52.1(3)
C13 C12 Hf1 C9 -37.5(2)
C11 C12 Hf1 C9 77.9(2)
C16 C12 Hf1 C9 -157.7(4)
C13 C12 Hf1 C10 -78.1(2)
C11 C12 Hf1 C10 37.3(2)
C16 C12 Hf1 C10 161.7(4)
C11 C12 Hf1 C13 115.5(3)
C16 C12 Hf1 C13 -120.2(4)
C13 C12 Hf1 C5 13.5(3)
C11 C12 Hf1 C5 129.0(2)
C16 C12 Hf1 C5 -106.6(3)
C13 C12 Hf1 C11 -115.5(3)
C16 C12 Hf1 C11 124.4(4)
C13 C12 Hf1 C1 39.0(4)
C11 C12 Hf1 C1 154.5(3)
C16 C12 Hf1 C1 -81.1(4)
C13 C12 Hf1 C4 35.4(2)
C11 C12 Hf1 C4 150.8(2)
C16 C12 Hf1 C4 -84.8(3)
C3 C4 Hf1 O2 -116.4(2)
C5 C4 Hf1 O2 -0.6(3)
C8 C4 Hf1 O2 122.2(3)
C3 C4 Hf1 N1 12.1(2)
C5 C4 Hf1 N1 127.9(2)
C8 C4 Hf1 N1 -109.3(3)
C3 C4 Hf1 C2 -38.9(2)
C5 C4 Hf1 C2 76.9(2)
C8 C4 Hf1 C2 -160.2(4)
C5 C4 Hf1 C3 115.8(3)
C8 C4 Hf1 C3 -121.4(4)
C3 C4 Hf1 C9 149.4(2)
C5 C4 Hf1 C9 -94.8(2)
C8 C4 Hf1 C9 28.0(3)
C3 C4 Hf1 C10 152.5(2)
C5 C4 Hf1 C10 -91.7(2)
C8 C4 Hf1 C10 31.1(4)
C3 C4 Hf1 C13 117.1(2)
C5 C4 Hf1 C13 -127.1(2)
C8 C4 Hf1 C13 -4.2(3)
C3 C4 Hf1 C5 -115.8(3)
C8 C4 Hf1 C5 122.8(4)
C3 C4 Hf1 C11 117.8(2)
C5 C4 Hf1 C11 -126.4(2)
C8 C4 Hf1 C11 -3.6(4)
C3 C4 Hf1 C1 -79.3(2)
C5 C4 Hf1 C1 36.5(2)
C8 C4 Hf1 C1 159.3(4)
C3 C4 Hf1 C12 98.7(2)
C5 C4 Hf1 C12 -145.5(2)
C8 C4 Hf1 C12 -22.7(3)
Hf1 N1 Hf2 N2 61.4(3)
Hf1 N1 Hf2 C17 -69.8(3)
Hf1 N1 Hf2 C18 -73.9(3)
Hf1 N1 Hf2 C29 174.3(3)
Hf1 N1 Hf2 C21 -38.2(3)
Hf1 N1 Hf2 C25 -162.6(3)
Hf1 N1 Hf2 C19 -34.3(4)
Hf1 N1 Hf2 C26 -178.4(3)
Hf1 N1 Hf2 C28 143.9(3)
Hf1 N1 Hf2 C20 -17.4(3)
Hf1 N1 Hf2 C27 141.1(3)
C33 N2 Hf2 N1 80.3(10)
C33 N2 Hf2 C18 -141.8(9)
C33 N2 Hf2 C29 -5.9(10)
C33 N2 Hf2 C21 164.0(10)
C33 N2 Hf2 C25 -39.5(10)
C33 N2 Hf2 C19 -143.8(10)
C33 N2 Hf2 C26 -61.1(10)
C33 N2 Hf2 C28 -11.7(10)
C33 N2 Hf2 C20 -174.7(10)
C33 N2 Hf2 C27 -44.1(10)
C21 C17 Hf2 N1 73.9(2)
C18 C17 Hf2 N1 -173.7(2)
C22 C17 Hf2 N1 -50.6(3)
C21 C17 Hf2 N2 -29.6(3)
C18 C17 Hf2 N2 82.9(2)
C22 C17 Hf2 N2 -154.1(3)
C21 C17 Hf2 C18 -112.4(3)
C22 C17 Hf2 C18 123.1(4)
C21 C17 Hf2 C29 156.2(2)
C18 C17 Hf2 C29 -91.4(2)
C22 C17 Hf2 C29 31.7(3)
C18 C17 Hf2 C21 112.4(3)
C22 C17 Hf2 C21 -124.5(4)
C21 C17 Hf2 C25 179.7(2)
C18 C17 Hf2 C25 -67.9(2)
C22 C17 Hf2 C25 55.2(3)
C21 C17 Hf2 C19 -76.3(2)
C18 C17 Hf2 C19 36.1(2)
C22 C17 Hf2 C19 159.2(3)
C21 C17 Hf2 C26 -149.1(2)
C18 C17 Hf2 C26 -36.6(2)
C22 C17 Hf2 C26 86.4(3)
C21 C17 Hf2 C28 171.1(2)
C18 C17 Hf2 C28 -76.4(3)
C22 C17 Hf2 C28 46.6(4)
C21 C17 Hf2 C20 -36.2(2)
C18 C17 Hf2 C20 76.2(2)
C22 C17 Hf2 C20 -160.7(3)
C21 C17 Hf2 C27 -141.3(2)
C18 C17 Hf2 C27 -28.9(3)
C22 C17 Hf2 C27 94.2(3)
C19 C18 Hf2 N1 123.5(2)
C17 C18 Hf2 N1 7.6(3)
C19 C18 Hf2 N2 -3.8(3)
C17 C18 Hf2 N2 -119.7(2)
C19 C18 Hf2 C17 115.9(3)
C19 C18 Hf2 C29 -140.3(2)
C17 C18 Hf2 C29 103.8(2)
C19 C18 Hf2 C21 77.7(2)
C17 C18 Hf2 C21 -38.3(2)
C19 C18 Hf2 C25 -133.9(2)
C17 C18 Hf2 C25 110.1(2)
C17 C18 Hf2 C19 -115.9(3)
C19 C18 Hf2 C26 -101.1(2)
C17 C18 Hf2 C26 143.0(2)
C19 C18 Hf2 C28 -108.0(2)
C17 C18 Hf2 C28 136.1(2)
C19 C18 Hf2 C20 37.5(2)
C17 C18 Hf2 C20 -78.4(2)
C19 C18 Hf2 C27 -85.1(2)
C17 C18 Hf2 C27 158.9(2)
C25 C29 Hf2 N1 135.3(2)
C28 C29 Hf2 N1 -108.3(2)
C25 C29 Hf2 N2 -127.3(2)
C28 C29 Hf2 N2 -10.9(3)
C25 C29 Hf2 C17 47.8(2)
C28 C29 Hf2 C17 164.3(2)
C25 C29 Hf2 C18 11.7(2)
C28 C29 Hf2 C18 128.2(2)
C25 C29 Hf2 C21 69.8(3)
C28 C29 Hf2 C21 -173.7(2)
C28 C29 Hf2 C25 116.5(3)
C25 C29 Hf2 C19 -16.8(3)
C28 C29 Hf2 C19 99.6(2)
C25 C29 Hf2 C26 -38.3(2)
C28 C29 Hf2 C26 78.1(2)
C25 C29 Hf2 C28 -116.5(3)
C25 C29 Hf2 C20 4.6(6)
C28 C29 Hf2 C20 121.1(5)
C25 C29 Hf2 C27 -78.7(2)
C28 C29 Hf2 C27 37.8(2)
C17 C21 Hf2 N1 -104.1(2)
C20 C21 Hf2 N1 140.1(2)
C17 C21 Hf2 N2 157.5(2)
C20 C21 Hf2 N2 41.7(2)
C20 C21 Hf2 C17 -115.8(3)
C17 C21 Hf2 C18 38.8(2)
C20 C21 Hf2 C18 -76.9(2)
C17 C21 Hf2 C29 -38.5(3)
C20 C21 Hf2 C29 -154.2(2)
C17 C21 Hf2 C25 -0.4(3)
C20 C21 Hf2 C25 -116.2(2)
C17 C21 Hf2 C19 79.2(2)
C20 C21 Hf2 C19 -36.6(2)
C17 C21 Hf2 C26 40.4(3)
C20 C21 Hf2 C26 -75.3(2)
C17 C21 Hf2 C20 115.8(3)
C17 C21 Hf2 C27 77.2(3)
C20 C21 Hf2 C27 -38.5(4)
C29 C25 Hf2 N1 -46.5(2)
C26 C25 Hf2 N1 -159.1(2)
C30 C25 Hf2 N1 76.8(3)
C29 C25 Hf2 N2 70.8(3)
C26 C25 Hf2 N2 -41.8(3)
C30 C25 Hf2 N2 -165.8(3)
C29 C25 Hf2 C17 -138.1(2)
C26 C25 Hf2 C17 109.3(2)
C30 C25 Hf2 C17 -14.7(3)
C29 C25 Hf2 C18 -169.0(2)
C26 C25 Hf2 C18 78.3(2)
C30 C25 Hf2 C18 -45.7(3)
C26 C25 Hf2 C29 -112.6(3)
C30 C25 Hf2 C29 123.4(4)
C29 C25 Hf2 C21 -137.9(2)
C26 C25 Hf2 C21 109.5(2)
C30 C25 Hf2 C21 -14.5(4)
C29 C25 Hf2 C19 167.7(2)
C26 C25 Hf2 C19 55.1(2)
C30 C25 Hf2 C19 -68.9(3)
C29 C25 Hf2 C26 112.6(3)
C30 C25 Hf2 C26 -124.0(4)
C29 C25 Hf2 C28 36.0(2)
C26 C25 Hf2 C28 -76.6(2)
C30 C25 Hf2 C28 159.4(4)
C29 C25 Hf2 C20 -178.4(2)
C26 C25 Hf2 C20 69.0(3)
C30 C25 Hf2 C20 -55.0(4)
C29 C25 Hf2 C27 76.3(2)
C26 C25 Hf2 C27 -36.3(2)
C30 C25 Hf2 C27 -160.3(4)
C18 C19 Hf2 N1 -82.5(3)
C20 C19 Hf2 N1 31.6(3)
C23 C19 Hf2 N1 155.2(3)
C18 C19 Hf2 N2 176.7(2)
C20 C19 Hf2 N2 -69.2(2)
C23 C19 Hf2 N2 54.4(3)
C18 C19 Hf2 C17 -37.1(2)
C20 C19 Hf2 C17 76.9(2)
C23 C19 Hf2 C17 -159.5(3)
C20 C19 Hf2 C18 114.1(3)
C23 C19 Hf2 C18 -122.3(4)
C18 C19 Hf2 C29 55.9(3)
C20 C19 Hf2 C29 170.0(2)
C23 C19 Hf2 C29 -66.4(3)
C18 C19 Hf2 C21 -77.8(2)
C20 C19 Hf2 C21 36.3(2)
C23 C19 Hf2 C21 159.9(3)
C18 C19 Hf2 C25 46.7(2)
C20 C19 Hf2 C25 160.8(2)
C23 C19 Hf2 C25 -75.6(3)
C18 C19 Hf2 C26 73.0(2)
C20 C19 Hf2 C26 -172.9(2)
C23 C19 Hf2 C26 -49.3(3)
C18 C19 Hf2 C28 99.8(2)
C20 C19 Hf2 C28 -146.1(2)
C23 C19 Hf2 C28 -22.5(3)
C18 C19 Hf2 C20 -114.1(3)
C23 C19 Hf2 C20 123.6(4)
C18 C19 Hf2 C27 101.3(2)
C20 C19 Hf2 C27 -144.6(2)
C23 C19 Hf2 C27 -21.0(3)
C27 C26 Hf2 N1 -86.5(3)
C25 C26 Hf2 N1 29.2(3)
C27 C26 Hf2 N2 32.4(2)
C25 C26 Hf2 N2 148.1(2)
C27 C26 Hf2 C17 169.4(2)
C25 C26 Hf2 C17 -74.9(2)
C27 C26 Hf2 C18 149.7(2)
C25 C26 Hf2 C18 -94.6(2)
C27 C26 Hf2 C29 -77.4(2)
C25 C26 Hf2 C29 38.3(2)
C27 C26 Hf2 C21 148.4(2)
C25 C26 Hf2 C21 -95.9(2)
C27 C26 Hf2 C25 -115.7(3)
C27 C26 Hf2 C19 117.9(2)
C25 C26 Hf2 C19 -126.4(2)
C27 C26 Hf2 C28 -37.0(2)
C25 C26 Hf2 C28 78.7(2)
C27 C26 Hf2 C20 113.7(2)
C25 C26 Hf2 C20 -130.6(2)
C25 C26 Hf2 C27 115.7(3)
C29 C28 Hf2 N1 70.7(2)
C27 C28 Hf2 N1 -175.7(2)
C32 C28 Hf2 N1 -52.6(3)
C29 C28 Hf2 N2 170.0(2)
C27 C28 Hf2 N2 -76.4(2)
C32 C28 Hf2 N2 46.7(3)
C29 C28 Hf2 C17 -25.8(3)
C27 C28 Hf2 C17 87.8(3)
C32 C28 Hf2 C17 -149.1(3)
C29 C28 Hf2 C18 -68.7(3)
C27 C28 Hf2 C18 45.0(3)
C32 C28 Hf2 C18 168.0(3)
C27 C28 Hf2 C29 113.7(3)
C32 C28 Hf2 C29 -123.3(4)
C29 C28 Hf2 C25 -36.4(2)
C27 C28 Hf2 C25 77.3(2)
C32 C28 Hf2 C25 -159.7(4)
C29 C28 Hf2 C19 -111.0(2)
C27 C28 Hf2 C19 2.7(3)
C32 C28 Hf2 C19 125.8(3)
C29 C28 Hf2 C26 -77.0(2)
C27 C28 Hf2 C26 36.7(2)
C32 C28 Hf2 C26 159.7(4)
C29 C28 Hf2 C20 -151.6(2)
C27 C28 Hf2 C20 -38.0(4)
C32 C28 Hf2 C20 85.1(4)
C29 C28 Hf2 C27 -113.7(3)
C32 C28 Hf2 C27 123.1(4)
C21 C20 Hf2 N1 -41.5(2)
C19 C20 Hf2 N1 -157.5(2)
C24 C20 Hf2 N1 81.0(3)
C21 C20 Hf2 N2 -137.8(2)
C19 C20 Hf2 N2 106.2(2)
C24 C20 Hf2 N2 -15.2(3)
C21 C20 Hf2 C17 37.0(2)
C19 C20 Hf2 C17 -79.0(2)
C24 C20 Hf2 C17 159.5(3)
C21 C20 Hf2 C18 78.5(2)
C19 C20 Hf2 C18 -37.5(2)
C24 C20 Hf2 C18 -158.9(3)
C21 C20 Hf2 C29 86.7(5)
C19 C20 Hf2 C29 -29.3(6)
C24 C20 Hf2 C29 -150.8(4)
C19 C20 Hf2 C21 -116.0(3)
C24 C20 Hf2 C21 122.5(4)
C21 C20 Hf2 C25 90.1(2)
C19 C20 Hf2 C25 -26.0(3)
C24 C20 Hf2 C25 -147.4(3)
C21 C20 Hf2 C19 116.0(3)
C24 C20 Hf2 C19 -121.5(4)
C21 C20 Hf2 C26 123.8(2)
C19 C20 Hf2 C26 7.8(2)
C24 C20 Hf2 C26 -113.6(3)
C21 C20 Hf2 C28 -177.0(2)
C19 C20 Hf2 C28 67.0(3)
C24 C20 Hf2 C28 -54.5(4)
C21 C20 Hf2 C27 159.6(2)
C19 C20 Hf2 C27 43.6(2)
C24 C20 Hf2 C27 -77.8(3)
C26 C27 Hf2 N1 120.5(2)
C28 C27 Hf2 N1 5.3(3)
C31 C27 Hf2 N1 -117.5(3)
C26 C27 Hf2 N2 -147.5(2)
C28 C27 Hf2 N2 97.3(2)
C31 C27 Hf2 N2 -25.5(3)
C26 C27 Hf2 C17 -14.4(3)
C28 C27 Hf2 C17 -129.6(2)
C31 C27 Hf2 C17 107.6(3)
C26 C27 Hf2 C18 -30.2(2)
C28 C27 Hf2 C18 -145.4(2)
C31 C27 Hf2 C18 91.8(3)
C26 C27 Hf2 C29 77.7(2)
C28 C27 Hf2 C29 -37.6(2)
C31 C27 Hf2 C29 -160.4(4)
C26 C27 Hf2 C21 -61.1(3)
C28 C27 Hf2 C21 -176.4(2)
C31 C27 Hf2 C21 60.8(4)
C26 C27 Hf2 C25 36.9(2)
C28 C27 Hf2 C25 -78.3(2)
C31 C27 Hf2 C25 158.9(4)
C26 C27 Hf2 C19 -62.7(2)
C28 C27 Hf2 C19 -177.9(2)
C31 C27 Hf2 C19 59.3(3)
C28 C27 Hf2 C26 -115.2(3)
C31 C27 Hf2 C26 122.0(4)
C26 C27 Hf2 C28 115.2(3)
C31 C27 Hf2 C28 -122.8(4)
C26 C27 Hf2 C20 -84.6(2)
C28 C27 Hf2 C20 160.2(2)
C31 C27 Hf2 C20 37.3(4)
